data_7151059
loop_
_publ_author_name
'Takagi, Ryukichi'
'Miwa, Yukiko'
'Nerio, Takashi'
'Inoue, Yuta'
'Matsumura, Shuji'
'Ohkata, Katsuo'

_publ_section_title
;
 Stereochemical investigation on the construction of
 poly-functionalized bicyclo[3.3.1]nonenones by successive Michael
 reactions of 2-cyclohexenones.
;
_journal_issue 2
_journal_name_full 'Organic &amp; biomolecular chemistry'
_journal_page_first 286
_journal_page_last 300
_journal_paper_doi 10.1039/b615702e
_journal_volume 5
_journal_year 2007
_chemical_formula_moiety 'C16 H24 O3 '
_chemical_formula_sum 'C16 H24 O3'
_chemical_formula_weight 264.36
_chemical_melting_point 348.15
_space_group_IT_number 2
_symmetry_cell_setting triclinic
_symmetry_Int_Tables_number 2
_symmetry_space_group_name_Hall '-P 1'
_symmetry_space_group_name_H-M 'P -1'
_cell_angle_alpha 88.558(4)
_cell_angle_beta 89.264(4)
_cell_angle_gamma 73.154(4)
_cell_formula_units_Z 2
_cell_length_a 8.5780(9)
_cell_length_b 9.4770(9)
_cell_length_c 9.818(1)
_cell_measurement_temperature 273.2
_cell_volume 763.64(13)
_computing_cell_refinement Scalepack
_computing_data_collection Denzo
_computing_data_reduction 'teXsan Ver. 1.11'
_computing_publication_material 'teXsan Ver. 1.11'
_computing_structure_refinement 'teXsan Ver. 1.10'
_computing_structure_solution SIR92
_diffrn_measured_fraction_theta_full 0.7315
_diffrn_measured_fraction_theta_max 0.7315
_diffrn_measurement_device_type 'MacScience DIP2030'
_diffrn_radiation_type 'Mo K\a'
_diffrn_radiation_wavelength 0.7107
_diffrn_reflns_limit_h_max 11
_diffrn_reflns_limit_h_min 0
_diffrn_reflns_limit_k_max 12
_diffrn_reflns_limit_k_min -11
_diffrn_reflns_limit_l_max 12
_diffrn_reflns_limit_l_min -12
_diffrn_reflns_number 2698
_diffrn_reflns_theta_full 28.03
_diffrn_reflns_theta_max 28.03
_exptl_absorpt_coefficient_mu 0.077
_exptl_absorpt_correction_type none
_exptl_crystal_colour colorless
_exptl_crystal_density_diffrn 1.150
_exptl_crystal_density_method 'not measured'
_exptl_crystal_description plate
_exptl_crystal_size_max 0.300
_exptl_crystal_size_mid 0.250
_exptl_crystal_size_min 0.050
_refine_diff_density_max 0.26
_refine_diff_density_min -0.37
_refine_ls_extinction_method none
_refine_ls_goodness_of_fit_ref 1.936
_refine_ls_hydrogen_treatment noref
_refine_ls_number_parameters 172
_refine_ls_number_reflns 2520
_refine_ls_R_factor_gt 0.1188
_refine_ls_shift/su_max 0.0267
_refine_ls_structure_factor_coef Fsqd
_refine_ls_weighting_details 'w = 1/[\s^2^(Fo^2^) + (0.20000(Max(Fo^2^,0) + 2Fc^2^)/3)^2^]'
_refine_ls_weighting_scheme calc
_refine_ls_wR_factor_ref 0.4316
_reflns_number_gt 1994
_reflns_number_total 2698
_reflns_threshold_expression F^2^>2.0\s(F^2^)
_cod_data_source_file b615702e.txt
_cod_data_source_block a-2,6-diMebicyclo
_cod_depositor_comments
;
The following automatic conversions were performed:

'_chemical_melting_point' value '75C' was changed to '348.15' - it
was converted from degrees Celsius(C) to Kelvins(K).

Automatic conversion script
Id: cif_fix_values 1646 2011-03-28 12:23:43Z adriana 
;
_cod_original_cell_volume 763.6(1)
_cod_original_sg_symbol_H-M 'P -1 '
_cod_original_formula_sum 'C16 H24 O3 '
_cod_database_code 7151059

loop_
_symmetry_equiv_pos_as_xyz
x,y,z
-x,-y,-z

loop_
_atom_site_label
_atom_site_type_symbol
_atom_site_fract_x
_atom_site_fract_y
_atom_site_fract_z
_atom_site_U_iso_or_equiv
_atom_site_adp_type
_atom_site_occupancy
_atom_site_calc_flag
_atom_site_refinement_flags
_atom_site_disorder_assembly
_atom_site_disorder_group
O(1) O 0.3304(4) 0.5528(4) 0.7308(5) 0.082(1) Uani 1.00 d . . .
O(2) O 0.8349(3) 0.0097(3) 0.8224(3) 0.0555(8) Uani 1.00 d . . .
O(3) O 0.6203(4) -0.0794(4) 0.8010(5) 0.075(1) Uani 1.00 d . . .
C(1) C 0.3540(5) 0.2946(5) 0.7180(5) 0.058(1) Uani 1.00 d . . .
C(2) C 0.4414(8) 0.2060(7) 0.5968(6) 0.083(2) Uani 1.00 d . . .
C(3) C 0.5969(7) 0.2082(6) 0.5609(5) 0.073(1) Uani 1.00 d . . .
C(4) C 0.6768(7) 0.3022(7) 0.6198(6) 0.077(2) Uani 1.00 d . . .
C(5) C 0.6017(5) 0.3873(5) 0.7444(5) 0.060(1) Uani 1.00 d . . .
C(6) C 0.6443(5) 0.2957(5) 0.8766(5) 0.054(1) Uani 1.00 d . . .
C(7) C 0.5761(5) 0.1622(5) 0.8925(4) 0.055(1) Uani 1.00 d . . .
C(8) C 0.3969(5) 0.2060(5) 0.8522(5) 0.059(1) Uani 1.00 d . . .
C(9) C 0.4180(5) 0.4277(5) 0.7301(5) 0.057(1) Uani 1.00 d . . .
C(10) C 0.1694(6) 0.3431(7) 0.6978(9) 0.095(2) Uani 1.00 d . . .
C(11) C 0.6574(7) 0.5257(7) 0.7548(9) 0.094(2) Uani 1.00 d . . .
C(12) C 0.6759(5) 0.0178(5) 0.8294(5) 0.055(1) Uani 1.00 d . . .
C(13) C 0.9604(5) -0.1262(4) 0.7837(4) 0.052(1) Uani 1.00 d . . .
C(14) C 0.9348(7) -0.1721(7) 0.6420(6) 0.081(2) Uani 1.00 d . . .
C(15) C 0.9611(6) -0.2468(6) 0.8889(5) 0.066(1) Uani 1.00 d . . .
C(16) C 1.1172(6) -0.0833(5) 0.7926(6) 0.070(1) Uani 1.00 d . . .
H(2) H 0.3884 0.1480 0.5472 0.0897 Uiso 1.00 calc . . .
H(3) H 0.6479 0.1436 0.4894 0.0787 Uiso 1.00 calc . . .
H(4A) H 0.6920 0.3712 0.5528 0.0884 Uiso 1.00 calc . . .
H(4B) H 0.7845 0.2411 0.6474 0.0884 Uiso 1.00 calc . . .
H(6A) H 0.6101 0.3571 0.9539 0.0598 Uiso 1.00 calc . . .
H(6B) H 0.7635 0.2573 0.8824 0.0598 Uiso 1.00 calc . . .
H(7) H 0.5772 0.1403 0.9878 0.0613 Uiso 1.00 calc . . .
H(8A) H 0.3339 0.2623 0.9252 0.0664 Uiso 1.00 calc . . .
H(8B) H 0.3638 0.1166 0.8470 0.0664 Uiso 1.00 calc . . .
H(10A) H 0.1186 0.4010 0.7744 0.1062 Uiso 1.00 calc . . .
H(10B) H 0.1435 0.4055 0.6177 0.1062 Uiso 1.00 calc . . .
H(10C) H 0.1297 0.2622 0.6900 0.1062 Uiso 1.00 calc . . .
H(11A) H 0.7750 0.4987 0.7616 0.0995 Uiso 1.00 calc . . .
H(11B) H 0.6286 0.5861 0.6730 0.0995 Uiso 1.00 calc . . .
H(11C) H 0.6116 0.5820 0.8305 0.0995 Uiso 1.00 calc . . .
H(14A) H 0.8298 -0.1939 0.6385 0.0880 Uiso 1.00 calc . . .
H(14B) H 0.9344 -0.0991 0.5768 0.0880 Uiso 1.00 calc . . .
H(14C) H 1.0159 -0.2626 0.6188 0.0880 Uiso 1.00 calc . . .
H(15A) H 0.8572 -0.2647 0.8894 0.0730 Uiso 1.00 calc . . .
H(15B) H 1.0419 -0.3363 0.8642 0.0730 Uiso 1.00 calc . . .
H(15C) H 0.9842 -0.2191 0.9757 0.0730 Uiso 1.00 calc . . .
H(16A) H 1.2073 -0.1652 0.7694 0.0823 Uiso 1.00 calc . . .
H(16B) H 1.1118 -0.0037 0.7311 0.0823 Uiso 1.00 calc . . .
H(16C) H 1.1302 -0.0550 0.8828 0.0823 Uiso 1.00 calc . . .

loop_
_atom_site_aniso_label
_atom_site_aniso_U_11
_atom_site_aniso_U_22
_atom_site_aniso_U_33
_atom_site_aniso_U_12
_atom_site_aniso_U_13
_atom_site_aniso_U_23
O(1) 0.053(2) 0.054(2) 0.130(3) -0.001(2) 0.005(2) 0.002(2)
O(2) 0.037(1) 0.047(2) 0.079(2) -0.006(1) 0.001(1) -0.002(1)
O(3) 0.048(2) 0.054(2) 0.124(3) -0.016(1) -0.007(2) -0.001(2)
C(1) 0.045(2) 0.050(2) 0.077(3) -0.008(2) -0.007(2) 0.000(2)
C(2) 0.098(4) 0.075(3) 0.072(3) -0.020(3) -0.019(3) -0.012(3)
C(3) 0.070(3) 0.085(3) 0.055(2) -0.007(3) 0.004(2) -0.009(2)
C(4) 0.064(3) 0.090(4) 0.066(3) -0.004(3) 0.008(2) 0.009(3)
C(5) 0.044(2) 0.052(2) 0.084(3) -0.013(2) 0.003(2) 0.000(2)
C(6) 0.041(2) 0.058(2) 0.062(2) -0.010(2) -0.003(2) -0.012(2)
C(7) 0.041(2) 0.061(3) 0.059(2) -0.009(2) 0.001(2) 0.005(2)
C(8) 0.038(2) 0.060(2) 0.079(3) -0.014(2) 0.011(2) 0.002(2)
C(9) 0.049(2) 0.055(2) 0.062(2) -0.010(2) 0.001(2) 0.002(2)
C(10) 0.047(3) 0.075(4) 0.161(6) -0.013(3) -0.031(3) 0.011(4)
C(11) 0.061(3) 0.071(3) 0.156(6) -0.030(3) 0.005(4) 0.003(4)
C(12) 0.038(2) 0.060(2) 0.066(2) -0.013(2) -0.002(2) 0.004(2)
C(13) 0.039(2) 0.052(2) 0.064(2) -0.009(2) 0.004(2) -0.006(2)
C(14) 0.083(4) 0.089(4) 0.066(3) -0.016(3) 0.002(3) -0.015(3)
C(15) 0.052(2) 0.066(3) 0.077(3) -0.012(2) 0.007(2) 0.001(2)
C(16) 0.043(2) 0.060(3) 0.107(4) -0.016(2) 0.013(2) -0.007(3)

loop_
_atom_type_symbol
_atom_type_description
_atom_type_scat_dispersion_real
_atom_type_scat_dispersion_imag
_atom_type_scat_source
C C 0.003 0.002
;International Tables for Crystallography
(1992, Vol. C, Tables 4.2.6.8 and 6.1.1.1)
;
H H 0.000 0.000
;International Tables for Crystallography
(1992, Vol. C, Table 6.1.1.2)
;
O O 0.011 0.006
;International Tables for Crystallography
(1992, Vol. C, Tables 4.2.6.8 and 6.1.1.1)
;

loop_
_geom_angle_atom_site_label_1
_geom_angle_atom_site_label_2
_geom_angle_atom_site_label_3
_geom_angle
_geom_angle_site_symmetry_1
_geom_angle_site_symmetry_2
_geom_angle_site_symmetry_3
_geom_angle_publ_flag
C(12) O(2) C(13) 122.2(3) . . . yes
C(2) C(1) C(8) 111.3(4) . . . yes
C(2) C(1) C(9) 107.4(4) . . . yes
C(2) C(1) C(10) 111.0(5) . . . yes
C(8) C(1) C(9) 106.2(4) . . . yes
C(8) C(1) C(10) 110.1(4) . . . yes
C(9) C(1) C(10) 110.8(4) . . . yes
C(1) C(2) C(3) 120.2(4) . . . yes
C(2) C(3) C(4) 123.6(5) . . . yes
C(3) C(4) C(5) 118.7(5) . . . yes
C(4) C(5) C(6) 112.7(4) . . . yes
C(4) C(5) C(9) 107.7(4) . . . yes
C(4) C(5) C(11) 110.1(5) . . . yes
C(6) C(5) C(9) 106.6(4) . . . yes
C(6) C(5) C(11) 109.1(5) . . . yes
C(9) C(5) C(11) 110.6(4) . . . yes
C(5) C(6) C(7) 116.3(3) . . . yes
C(6) C(7) C(8) 110.4(4) . . . yes
C(6) C(7) C(12) 117.0(3) . . . yes
C(8) C(7) C(12) 113.0(4) . . . yes
C(1) C(8) C(7) 115.9(3) . . . yes
O(1) C(9) C(1) 123.0(4) . . . yes
O(1) C(9) C(5) 123.5(4) . . . yes
C(1) C(9) C(5) 113.5(4) . . . yes
O(2) C(12) O(3) 124.8(4) . . . yes
O(2) C(12) C(7) 111.3(3) . . . yes
O(3) C(12) C(7) 123.6(4) . . . yes
O(2) C(13) C(14) 111.9(4) . . . yes
O(2) C(13) C(15) 108.7(3) . . . yes
O(2) C(13) C(16) 103.0(3) . . . yes
C(14) C(13) C(15) 111.6(4) . . . yes
C(14) C(13) C(16) 111.3(4) . . . yes
C(15) C(13) C(16) 109.9(4) . . . yes

loop_
_geom_bond_atom_site_label_1
_geom_bond_atom_site_label_2
_geom_bond_distance
_geom_bond_site_symmetry_1
_geom_bond_site_symmetry_2
_geom_bond_publ_flag
O(1) C(9) 1.206(6) . . yes
O(2) C(12) 1.345(4) . . yes
O(2) C(13) 1.474(5) . . yes
O(3) C(12) 1.193(5) . . yes
C(1) C(2) 1.532(8) . . yes
C(1) C(8) 1.535(7) . . yes
C(1) C(9) 1.522(6) . . yes
C(1) C(10) 1.530(6) . . yes
C(2) C(3) 1.381(9) . . yes
C(3) C(4) 1.409(8) . . yes
C(4) C(5) 1.513(8) . . yes
C(5) C(6) 1.531(7) . . yes
C(5) C(9) 1.518(6) . . yes
C(5) C(11) 1.527(7) . . yes
C(6) C(7) 1.544(6) . . yes
C(7) C(8) 1.526(6) . . yes
C(7) C(12) 1.529(6) . . yes
C(13) C(14) 1.505(7) . . yes
C(13) C(15) 1.520(7) . . yes
C(13) C(16) 1.518(6) . . yes

loop_
_geom_contact_atom_site_label_1
_geom_contact_atom_site_label_2
_geom_contact_distance
_geom_contact_site_symmetry_1
_geom_contact_site_symmetry_2
_geom_contact_publ_flag
O(1) C(16) 3.468(6) . 1_465 ?
O(1) C(15) 3.548(6) . 1_465 ?
O(3) C(8) 3.597(7) . 2_657 ?

loop_
_geom_torsion_atom_site_label_1
_geom_torsion_atom_site_label_2
_geom_torsion_atom_site_label_3
_geom_torsion_atom_site_label_4
_geom_torsion
_geom_torsion_site_symmetry_1
_geom_torsion_site_symmetry_2
_geom_torsion_site_symmetry_3
_geom_torsion_site_symmetry_4
_geom_torsion_publ_flag
O(1) C(9) C(1) C(2) 125.2(5) . . . . yes
O(1) C(9) C(1) C(8) -115.7(5) . . . . yes
O(1) C(9) C(1) C(10) 3.8(7) . . . . yes
O(1) C(9) C(5) C(4) -122.2(5) . . . . yes
O(1) C(9) C(5) C(6) 116.6(5) . . . . yes
O(1) C(9) C(5) C(11) -1.8(7) . . . . yes
O(2) C(12) C(7) C(6) 27.0(5) . . . . yes
O(2) C(12) C(7) C(8) 156.8(4) . . . . yes
O(3) C(12) O(2) C(13) -2.8(7) . . . . yes
O(3) C(12) C(7) C(6) -158.8(4) . . . . yes
O(3) C(12) C(7) C(8) -29.0(6) . . . . yes
C(1) C(2) C(3) C(4) -7.8(9) . . . . yes
C(1) C(8) C(7) C(6) 46.8(5) . . . . yes
C(1) C(8) C(7) C(12) -86.3(4) . . . . yes
C(1) C(9) C(5) C(4) 59.2(5) . . . . yes
C(1) C(9) C(5) C(6) -62.0(5) . . . . yes
C(1) C(9) C(5) C(11) 179.6(5) . . . . yes
C(2) C(1) C(8) C(7) 61.9(5) . . . . yes
C(2) C(1) C(9) C(5) -56.2(5) . . . . yes
C(2) C(3) C(4) C(5) 10.5(8) . . . . yes
C(3) C(2) C(1) C(8) -86.5(6) . . . . yes
C(3) C(2) C(1) C(9) 29.3(7) . . . . yes
C(3) C(2) C(1) C(10) 150.6(5) . . . . yes
C(3) C(4) C(5) C(6) 82.8(6) . . . . yes
C(3) C(4) C(5) C(9) -34.6(6) . . . . yes
C(3) C(4) C(5) C(11) -155.2(5) . . . . yes
C(4) C(5) C(6) C(7) -65.6(5) . . . . yes
C(5) C(6) C(7) C(8) -45.8(5) . . . . yes
C(5) C(6) C(7) C(12) 85.3(5) . . . . yes
C(5) C(9) C(1) C(8) 62.9(5) . . . . yes
C(5) C(9) C(1) C(10) -177.6(5) . . . . yes
C(7) C(6) C(5) C(9) 52.4(5) . . . . yes
C(7) C(6) C(5) C(11) 171.9(4) . . . . yes
C(7) C(8) C(1) C(9) -54.6(5) . . . . yes
C(7) C(8) C(1) C(10) -174.6(4) . . . . yes
C(7) C(12) O(2) C(13) 171.3(4) . . . . yes
C(12) O(2) C(13) C(14) 61.3(5) . . . . yes
C(12) O(2) C(13) C(15) -62.4(5) . . . . yes
C(12) O(2) C(13) C(16) -179.0(4) . . . . yes
C(12) O(2) C(13) C(16) -179.0(4) . . . . yes
